data_7001143
loop_
_publ_author_name
'Wu, Hua'
'Dong, Xian-Wu'
'Ma, Jian-Fang'
'Liu, Hai-Yan'
'Yang, Jin'
'Bai, Hong-Ye'

_publ_section_title
;
 Influence of anionic sulfonate-containing and nitrogen-containing
 mixed-ligands on the structures of silver coordination polymers
;
_journal_issue 17
_journal_name_full 'Dalton Transactions'
_journal_page_first 3162
_journal_page_last 3174
_journal_paper_doi 10.1039/b814942a
_journal_year 2009
_chemical_formula_moiety 'C18 H31 Ag3 N9 O12 S2, H2 O'
_chemical_formula_sum 'C18 H33 Ag3 N9 O13 S2'
_chemical_formula_weight 971.26
_chemical_melting_point ?
_chemical_name_systematic
;
?
;
_space_group_IT_number 36
_symmetry_cell_setting orthorhombic
_symmetry_space_group_name_Hall 'C 2c -2'
_symmetry_space_group_name_H-M 'C m c 21'
_atom_sites_solution_hydrogens geom
_atom_sites_solution_primary direct
_atom_sites_solution_secondary difmap
_audit_creation_method SHELXL-97
_cell_angle_alpha 90.00
_cell_angle_beta 90.00
_cell_angle_gamma 90.00
_cell_formula_units_Z 4
_cell_length_a 20.916(5)
_cell_length_b 12.296(5)
_cell_length_c 11.204(3)
_cell_measurement_reflns_used 3130
_cell_measurement_temperature 293(2)
_cell_measurement_theta_max 27.5
_cell_measurement_theta_min 1.9
_cell_volume 2881.5(16)
_computing_cell_refinement 'Bruker SMART'
_computing_data_collection 'Bruker SMART'
_computing_data_reduction 'Bruker SAINT software (Bruker, 1999)'
_computing_molecular_graphics 'SHELXTL-PLUS (Sheldrick, 1990)'
_computing_publication_material SHELXL-97
_computing_structure_refinement 'SHELXL-97 (Sheldrick, 1997)'
_computing_structure_solution 'SHELXS-97(Sheldrick, 1997)'
_diffrn_ambient_temperature 293(2)
_diffrn_measured_fraction_theta_full 1.000
_diffrn_measured_fraction_theta_max 1.000
_diffrn_measurement_device_type 'Bruker SMART APEX CCD'
_diffrn_measurement_method 'phi and omega scans'
_diffrn_radiation_monochromator graphite
_diffrn_radiation_source 'fine-focus sealed tube'
_diffrn_radiation_type MoK\a
_diffrn_radiation_wavelength 0.71069
_diffrn_reflns_av_R_equivalents 0.0304
_diffrn_reflns_av_sigmaI/netI 0.0248
_diffrn_reflns_limit_h_max 27
_diffrn_reflns_limit_h_min -27
_diffrn_reflns_limit_k_max 15
_diffrn_reflns_limit_k_min -15
_diffrn_reflns_limit_l_max 13
_diffrn_reflns_limit_l_min -14
_diffrn_reflns_number 13759
_diffrn_reflns_theta_full 25.00
_diffrn_reflns_theta_max 27.48
_diffrn_reflns_theta_min 1.92
_diffrn_standards_decay_% 0
_diffrn_standards_interval_count 0
_diffrn_standards_interval_time .
_diffrn_standards_number 0
_exptl_absorpt_coefficient_mu 2.245
_exptl_absorpt_correction_T_max 0.604
_exptl_absorpt_correction_T_min 0.476
_exptl_absorpt_correction_type empirical
_exptl_absorpt_process_details SADABS
_exptl_crystal_colour yellow
_exptl_crystal_density_diffrn 2.239
_exptl_crystal_density_method 'not measured'
_exptl_crystal_description block
_exptl_crystal_F_000 1924
_exptl_crystal_size_max 0.405
_exptl_crystal_size_mid 0.287
_exptl_crystal_size_min 0.235
_refine_diff_density_max 1.696
_refine_diff_density_min -0.459
_refine_diff_density_rms 0.153
_refine_ls_abs_structure_details 'Flack H D (1983), Acta Cryst. A39, 876-881'
_refine_ls_abs_structure_Flack -0.01(4)
_refine_ls_extinction_method none
_refine_ls_goodness_of_fit_ref 1.113
_refine_ls_hydrogen_treatment mixed
_refine_ls_matrix_type full
_refine_ls_number_parameters 246
_refine_ls_number_reflns 3130
_refine_ls_number_restraints 10
_refine_ls_restrained_S_all 1.113
_refine_ls_R_factor_all 0.0357
_refine_ls_R_factor_gt 0.0289
_refine_ls_shift/su_max 0.001
_refine_ls_shift/su_mean 0.000
_refine_ls_structure_factor_coef Fsqd
_refine_ls_weighting_details 'calc w=1/[\s^2^(Fo^2^)+(0.0629P)^2^+0.0000P] where P=(Fo^2^+2Fc^2^)/3'
_refine_ls_weighting_scheme calc
_refine_ls_wR_factor_gt 0.0741
_refine_ls_wR_factor_ref 0.0921
_reflns_number_gt 2830
_reflns_number_total 3130
_reflns_threshold_expression >2sigma(I)
_cod_data_source_file b814942a.txt
_cod_data_source_block compound9
_cod_depositor_comments
;
The following automatic conversions were performed:
'_symmetry_cell_setting' value 'Orthorhombic' changed to 'orthorhombic'
according to '/home/saulius/struct/CIF-dictionaries/cif_core.dic'
dictionary named 'cif_core.dic' version 2.4.1 from 2010-06-29.

Automatic conversion script
Id: cif_fix_enum 1527 2010-12-29 10:47:43Z saulius 

The following automatic conversions were performed:

'_chemical_melting_point' value 'not measured' was changed to '?' -
the value is undefined or not given.

Automatic conversion script
Id: cif_fix_values 1646 2011-03-28 12:23:43Z adriana 
;
_cod_original_sg_symbol_Hall 'C 2c -2 '
_cod_original_sg_symbol_H-M 'C m c 21 '
_cod_database_code 7001143

loop_
_symmetry_equiv_pos_as_xyz
'x, y, z'
'-x, -y, z+1/2'
'-x, y, z'
'x, -y, z+1/2'
'x+1/2, y+1/2, z'
'-x+1/2, -y+1/2, z+1/2'
'-x+1/2, y+1/2, z'
'x+1/2, -y+1/2, z+1/2'

loop_
_atom_site_label
_atom_site_type_symbol
_atom_site_fract_x
_atom_site_fract_y
_atom_site_fract_z
_atom_site_U_iso_or_equiv
_atom_site_adp_type
_atom_site_occupancy
_atom_site_symmetry_multiplicity
_atom_site_calc_flag
_atom_site_refinement_flags
_atom_site_disorder_assembly
_atom_site_disorder_group
Ag1 Ag 0.223535(19) 0.63250(3) 0.75593(5) 0.02827(12) Uani 1 1 d . . .
Ag2 Ag 0.0000 0.33056(6) 0.63046(7) 0.03973(19) Uani 1 2 d S . .
C1 C 0.5000 0.4810(8) 0.3736(11) 0.065(4) Uani 1 2 d S . .
H1 H 0.5000 0.5541 0.3523 0.078 Uiso 1 2 calc SR . .
C2 C 0.4438(4) 0.4251(6) 0.3898(7) 0.054(2) Uani 1 1 d . . .
C3 C 0.4413(3) 0.3162(6) 0.4189(6) 0.0393(16) Uani 1 1 d . . .
C4 C 0.5000 0.2622(6) 0.4317(7) 0.0220(15) Uani 1 2 d S . .
C5 C 0.1446(2) 0.2542(4) 0.6672(5) 0.0205(10) Uani 1 1 d . . .
H5A H 0.1325 0.1862 0.6295 0.025 Uiso 1 1 calc R . .
H5B H 0.1336 0.2495 0.7511 0.025 Uiso 1 1 calc R . .
C6 C 0.2310(2) 0.2771(4) 0.5262(5) 0.0219(10) Uani 1 1 d . . .
H6A H 0.2192 0.2096 0.4871 0.026 Uiso 1 1 calc R . .
H6B H 0.2767 0.2871 0.5169 0.026 Uiso 1 1 calc R . .
C7 C 0.1263(3) 0.3516(4) 0.4830(5) 0.0212(10) Uani 1 1 d . . .
H7A H 0.1032 0.4109 0.4456 0.025 Uiso 1 1 calc R . .
H7B H 0.1141 0.2846 0.4435 0.025 Uiso 1 1 calc R . .
C8 C 0.2139(2) 0.4717(4) 0.5287(5) 0.0216(10) Uani 1 1 d . . .
H8A H 0.1909 0.5316 0.4923 0.026 Uiso 1 1 calc R . .
H8B H 0.2593 0.4850 0.5188 0.026 Uiso 1 1 calc R . .
C9 C 0.2335(2) 0.3746(4) 0.7125(6) 0.0221(10) Uani 1 1 d . . .
H9A H 0.2241 0.3710 0.7972 0.027 Uiso 1 1 calc R . .
H9B H 0.2791 0.3860 0.7032 0.027 Uiso 1 1 calc R . .
C10 C 0.1277(2) 0.4476(4) 0.6705(5) 0.0217(10) Uani 1 1 d . . .
H10A H 0.1164 0.4442 0.7543 0.026 Uiso 1 1 calc R . .
H10B H 0.1047 0.5080 0.6350 0.026 Uiso 1 1 calc R . .
N N 0.38313(13) 0.5104(3) 0.3430(3) 0.0542(9) Uani 0.50 1 d P . .
N1 N 0.10847(19) 0.3454(4) 0.6113(5) 0.0217(9) Uani 1 1 d . . .
N2 N 0.21510(18) 0.2700(4) 0.6549(4) 0.0199(9) Uani 1 1 d . . .
N3 N 0.1966(2) 0.3695(3) 0.4680(4) 0.0205(9) Uani 1 1 d . . .
N4 N 0.1984(2) 0.4668(3) 0.6587(4) 0.0189(8) Uani 1 1 d . . .
O1N O 0.3745(3) 0.5824(7) 0.4226(9) 0.100(3) Uani 1 1 d . . .
O1S O 0.3924(5) 0.5386(12) 0.1986(17) 0.098(6) Uani 0.50 1 d P . .
O2S O 0.3287(2) 0.4301(4) 0.3590(6) 0.0552(15) Uani 1 1 d . . .
O4 O 0.3897(4) 0.2444(8) 0.4549(8) 0.0330(19) Uani 0.50 1 d P . .
O5 O 0.5000 0.0681(5) 0.3426(6) 0.0445(17) Uani 1 2 d S . .
O6 O 0.5000 0.0824(7) 0.5606(7) 0.073(3) Uani 1 2 d S . .
O7 O 0.4145(4) 0.1131(6) 0.4554(8) 0.0325(19) Uani 0.50 1 d P . .
S S 0.38313(13) 0.5104(3) 0.3430(3) 0.0542(9) Uani 0.50 1 d P . .
S1 S 0.48269(12) 0.1207(2) 0.4500(2) 0.0238(6) Uani 0.50 1 d P . .
O1W O 0.0000 0.1206(8) 0.6036(11) 0.086(3) Uani 1 2 d SD . .
O2W O 0.1179(3) 0.7252(5) 0.6919(5) 0.0469(13) Uani 1 1 d D . .
O3W O 0.0000 0.6690(7) 0.8200(9) 0.060(2) Uani 1 2 d SD . .
H2A H 0.072(2) 0.728(8) 0.678(6) 0.089 Uiso 1 1 d D . .
H2B H 0.126(4) 0.725(9) 0.611(5) 0.089 Uiso 1 1 d D . .
H1A H -0.028(4) 0.077(7) 0.653(8) 0.089 Uiso 1 1 d D . .
H3A H 0.0000 0.735(4) 0.813(8) 0.089 Uiso 1 2 d SD . .
H3B H 0.0000 0.626(5) 0.762(7) 0.09(5) Uiso 1 2 d SD . .

loop_
_atom_site_aniso_label
_atom_site_aniso_U_11
_atom_site_aniso_U_22
_atom_site_aniso_U_33
_atom_site_aniso_U_23
_atom_site_aniso_U_13
_atom_site_aniso_U_12
Ag1 0.0358(2) 0.02561(18) 0.02336(18) -0.0016(2) -0.0008(2) -0.00714(16)
Ag2 0.0151(2) 0.0517(4) 0.0523(4) -0.0072(4) 0.000 0.000
C1 0.139(12) 0.020(5) 0.034(5) -0.004(4) 0.000 0.000
C2 0.068(5) 0.041(4) 0.053(5) -0.025(4) -0.026(4) 0.040(4)
C3 0.028(3) 0.057(4) 0.033(4) -0.022(3) -0.010(3) 0.015(3)
C4 0.022(3) 0.016(3) 0.027(4) -0.001(3) 0.000 0.000
C5 0.021(2) 0.017(3) 0.024(3) 0.0036(18) 0.001(2) -0.0001(18)
C6 0.023(2) 0.021(3) 0.021(3) -0.0009(19) 0.006(2) 0.0024(19)
C7 0.026(2) 0.021(3) 0.016(2) 0.0000(19) -0.005(2) 0.0014(19)
C8 0.026(3) 0.020(3) 0.020(3) 0.0004(18) 0.006(2) -0.0043(19)
C9 0.021(2) 0.024(3) 0.020(2) 0.0004(19) -0.002(2) -0.0010(19)
C10 0.020(2) 0.024(3) 0.021(2) -0.004(2) 0.002(2) 0.0000(19)
N 0.0310(12) 0.0511(18) 0.080(3) -0.0202(17) -0.0111(14) 0.0129(13)
N1 0.0193(18) 0.023(2) 0.023(2) -0.0058(18) 0.0011(19) 0.0013(16)
N2 0.0194(18) 0.023(2) 0.018(2) -0.0003(16) -0.0048(17) 0.0025(15)
N3 0.027(2) 0.022(2) 0.013(2) 0.0012(17) 0.0003(18) 0.0002(17)
N4 0.0198(18) 0.019(2) 0.017(2) -0.0039(15) -0.0015(17) 0.0004(15)
O1N 0.065(4) 0.085(5) 0.150(8) -0.026(5) -0.017(5) 0.058(4)
O1S 0.040(6) 0.087(10) 0.168(16) 0.086(11) 0.038(8) 0.030(6)
O2S 0.024(2) 0.062(3) 0.079(4) -0.027(3) -0.011(2) 0.016(2)
O4 0.023(4) 0.048(6) 0.028(5) 0.007(4) 0.004(3) -0.010(3)
O5 0.072(5) 0.025(3) 0.037(4) -0.006(3) 0.000 0.000
O6 0.145(9) 0.040(5) 0.034(4) 0.015(3) 0.000 0.000
O7 0.037(5) 0.028(4) 0.032(5) 0.009(3) -0.004(4) -0.011(3)
S 0.0310(12) 0.0511(18) 0.080(3) -0.0202(17) -0.0111(14) 0.0129(13)
S1 0.0263(16) 0.0233(12) 0.0219(12) 0.0054(9) 0.0004(9) 0.0013(8)
O1W 0.114(9) 0.067(7) 0.077(8) -0.018(5) 0.000 0.000
O2W 0.048(3) 0.052(3) 0.040(3) -0.001(2) -0.012(2) 0.001(2)
O3W 0.054(5) 0.064(6) 0.061(6) -0.002(5) 0.000 0.000

loop_
_atom_type_symbol
_atom_type_description
_atom_type_scat_dispersion_real
_atom_type_scat_dispersion_imag
_atom_type_scat_source
C C 0.0033 0.0016 'International Tables Vol C Tables 4.2.6.8 and 6.1.1.4'
H H 0.0000 0.0000 'International Tables Vol C Tables 4.2.6.8 and 6.1.1.4'
N N 0.0061 0.0033 'International Tables Vol C Tables 4.2.6.8 and 6.1.1.4'
O O 0.0106 0.0060 'International Tables Vol C Tables 4.2.6.8 and 6.1.1.4'
S S 0.1246 0.1234 'International Tables Vol C Tables 4.2.6.8 and 6.1.1.4'
Ag Ag -0.8971 1.1015 'International Tables Vol C Tables 4.2.6.8 and 6.1.1.4'

loop_
_geom_angle_atom_site_label_1
_geom_angle_atom_site_label_2
_geom_angle_atom_site_label_3
_geom_angle
_geom_angle_site_symmetry_1
_geom_angle_site_symmetry_3
_geom_angle_publ_flag
N4 Ag1 N2 120.43(15) . 7 ?
N4 Ag1 N3 112.79(14) . 4_565 ?
N2 Ag1 N3 126.01(14) 7 4_565 ?
N4 Ag1 O2W 93.52(16) . . ?
N2 Ag1 O2W 90.89(16) 7 . ?
N3 Ag1 O2W 94.44(16) 4_565 . ?
N1 Ag2 N1 165.8(3) . 3 ?
N1 Ag2 O1W 93.91(11) . . ?
N1 Ag2 O1W 93.91(11) 3 . ?
C2 C1 C2 117.7(9) . 3_655 ?
C2 C1 H1 121.1 . . ?
C2 C1 H1 121.1 3_655 . ?
C1 C2 C3 123.3(7) . . ?
C1 C2 N 106.6(6) . . ?
C3 C2 N 129.3(7) . . ?
C2 C3 C4 116.7(7) . . ?
C2 C3 O4 133.2(7) . . ?
C4 C3 O4 109.6(7) . . ?
C3 C4 C3 122.2(8) 3_655 . ?
C3 C4 S1 130.4(4) 3_655 . ?
C3 C4 S1 107.1(4) . . ?
C3 C4 S1 107.1(4) 3_655 3_655 ?
C3 C4 S1 130.4(4) . 3_655 ?
N1 C5 N2 111.4(4) . . ?
N1 C5 H5A 109.4 . . ?
N2 C5 H5A 109.4 . . ?
N1 C5 H5B 109.4 . . ?
N2 C5 H5B 109.4 . . ?
H5A C5 H5B 108.0 . . ?
N2 C6 N3 111.2(4) . . ?
N2 C6 H6A 109.4 . . ?
N3 C6 H6A 109.4 . . ?
N2 C6 H6B 109.4 . . ?
N3 C6 H6B 109.4 . . ?
H6A C6 H6B 108.0 . . ?
N1 C7 N3 111.3(4) . . ?
N1 C7 H7A 109.4 . . ?
N3 C7 H7A 109.4 . . ?
N1 C7 H7B 109.4 . . ?
N3 C7 H7B 109.4 . . ?
H7A C7 H7B 108.0 . . ?
N3 C8 N4 111.3(4) . . ?
N3 C8 H8A 109.4 . . ?
N4 C8 H8A 109.4 . . ?
N3 C8 H8B 109.4 . . ?
N4 C8 H8B 109.4 . . ?
H8A C8 H8B 108.0 . . ?
N4 C9 N2 110.9(4) . . ?
N4 C9 H9A 109.5 . . ?
N2 C9 H9A 109.5 . . ?
N4 C9 H9B 109.5 . . ?
N2 C9 H9B 109.5 . . ?
H9A C9 H9B 108.0 . . ?
N1 C10 N4 111.3(4) . . ?
N1 C10 H10A 109.4 . . ?
N4 C10 H10A 109.4 . . ?
N1 C10 H10B 109.4 . . ?
N4 C10 H10B 109.4 . . ?
H10A C10 H10B 108.0 . . ?
O1N N O2S 105.4(5) . . ?
O1N N O1S 123.6(8) . . ?
O2S N O1S 109.7(6) . . ?
O1N N C2 108.3(4) . . ?
O2S N C2 96.9(4) . . ?
O1S N C2 109.6(5) . . ?
C10 N1 C7 108.7(4) . . ?
C10 N1 C5 108.3(4) . . ?
C7 N1 C5 108.5(4) . . ?
C10 N1 Ag2 107.2(3) . . ?
C7 N1 Ag2 110.1(3) . . ?
C5 N1 Ag2 113.8(3) . . ?
C6 N2 C9 108.2(4) . . ?
C6 N2 C5 108.6(4) . . ?
C9 N2 C5 109.1(4) . . ?
C6 N2 Ag1 112.3(3) . 7_545 ?
C9 N2 Ag1 105.4(3) . 7_545 ?
C5 N2 Ag1 113.1(3) . 7_545 ?
C8 N3 C6 109.2(4) . . ?
C8 N3 C7 108.4(4) . . ?
C6 N3 C7 108.2(4) . . ?
C8 N3 Ag1 113.6(3) . 4_564 ?
C6 N3 Ag1 107.8(3) . 4_564 ?
C7 N3 Ag1 109.5(3) . 4_564 ?
C9 N4 C8 108.6(4) . . ?
C9 N4 C10 109.4(4) . . ?
C8 N4 C10 107.8(4) . . ?
C9 N4 Ag1 111.2(3) . . ?
C8 N4 Ag1 111.5(3) . . ?
C10 N4 Ag1 108.3(3) . . ?
C3 O4 O7 110.6(7) . . ?
S1 O7 O4 104.0(5) . . ?
S1 S1 O6 74.73(13) 3_655 . ?
S1 S1 O5 75.16(12) 3_655 . ?
O6 S1 O5 122.9(4) . . ?
O6 S1 O7 101.7(4) . . ?
O5 S1 O7 105.2(4) . . ?
S1 S1 C4 78.32(9) 3_655 . ?
O6 S1 C4 112.6(4) . . ?
O5 S1 C4 107.2(4) . . ?
O7 S1 C4 105.7(4) . . ?
O6 S1 O7 72.4(3) . 3_655 ?
O5 S1 O7 75.4(3) . 3_655 ?
O7 S1 O7 172.6(6) . 3_655 ?
C4 S1 O7 81.0(2) . 3_655 ?
Ag2 O1W H1A 119(6) . . ?
Ag1 O2W H2A 154(5) . . ?
Ag1 O2W H2B 96(5) . . ?
H2A O2W H2B 91(5) . . ?
H3A O3W H3B 124(8) . . ?

loop_
_geom_bond_atom_site_label_1
_geom_bond_atom_site_label_2
_geom_bond_distance
_geom_bond_site_symmetry_2
_geom_bond_publ_flag
Ag1 N4 2.369(4) . ?
Ag1 N2 2.406(4) 7 ?
Ag1 N3 2.442(4) 4_565 ?
Ag1 O2W 2.587(5) . ?
Ag2 N1 2.286(4) . ?
Ag2 N1 2.286(4) 3 ?
Ag2 O1W 2.599(10) . ?
C1 C2 1.374(11) . ?
C1 C2 1.374(11) 3_655 ?
C1 H1 0.9300 . ?
C2 C3 1.380(12) . ?
C2 N 1.728(7) . ?
C3 C4 1.403(7) . ?
C3 O4 1.451(11) . ?
C4 C3 1.403(7) 3_655 ?
C4 S1 1.789(7) . ?
C4 S1 1.789(7) 3_655 ?
C5 N1 1.491(7) . ?
C5 N2 1.493(6) . ?
C5 H5A 0.9700 . ?
C5 H5B 0.9700 . ?
C6 N2 1.482(7) . ?
C6 N3 1.493(7) . ?
C6 H6A 0.9700 . ?
C6 H6B 0.9700 . ?
C7 N1 1.487(7) . ?
C7 N3 1.496(7) . ?
C7 H7A 0.9700 . ?
C7 H7B 0.9700 . ?
C8 N3 1.473(7) . ?
C8 N4 1.494(7) . ?
C8 H8A 0.9700 . ?
C8 H8B 0.9700 . ?
C9 N4 1.480(7) . ?
C9 N2 1.489(7) . ?
C9 H9A 0.9700 . ?
C9 H9B 0.9700 . ?
C10 N1 1.477(7) . ?
C10 N4 1.502(6) . ?
C10 H10A 0.9700 . ?
C10 H10B 0.9700 . ?
N O1N 1.270(9) . ?
N O2S 1.518(7) . ?
N O1S 1.665(16) . ?
N2 Ag1 2.406(4) 7_545 ?
N3 Ag1 2.442(4) 4_564 ?
O4 O7 1.696(13) . ?
O5 S1 1.413(7) 3_655 ?
O5 S1 1.413(7) . ?
O6 S1 1.375(8) . ?
O6 S1 1.375(8) 3_655 ?
O7 S1 1.431(9) . ?
O7 S1 2.154(9) 3_655 ?
S1 S1 0.724(5) 3_655 ?
S1 O7 2.154(9) 3_655 ?
O1W H1A 0.97(5) . ?
O2W H2A 0.97(5) . ?
O2W H2B 0.92(5) . ?
O3W H3A 0.82(5) . ?
O3W H3B 0.84(5) . ?

loop_
_geom_hbond_atom_site_label_D
_geom_hbond_atom_site_label_H
_geom_hbond_atom_site_label_A
_geom_hbond_distance_DH
_geom_hbond_distance_HA
_geom_hbond_distance_DA
_geom_hbond_angle_DHA
_geom_hbond_site_symmetry_A
O3W H3B O6 0.84(5) 2.32(7) 3.095(13) 154(8) 5_455
O3W H3B O5 0.84(5) 2.55(8) 2.926(11) 109(7) 6
O2W H2B O4 0.92(5) 1.80(6) 2.670(10) 157(8) 7
O2W H2B O7 0.92(5) 2.37(9) 3.063(11) 131(8) 7
O2W H2A O3W 0.97(5) 2.31(5) 2.936(8) 121(5) .

loop_
_geom_torsion_atom_site_label_1
_geom_torsion_atom_site_label_2
_geom_torsion_atom_site_label_3
_geom_torsion_atom_site_label_4
_geom_torsion
_geom_torsion_site_symmetry_1
_geom_torsion_site_symmetry_2
_geom_torsion_site_symmetry_3
_geom_torsion_site_symmetry_4
_geom_torsion_publ_flag
C2 C1 C2 C3 -1.4(17) 3_655 . . . ?
C2 C1 C2 N -171.7(7) 3_655 . . . ?
C1 C2 C3 C4 -0.1(12) . . . . ?
N C2 C3 C4 167.9(6) . . . . ?
C1 C2 C3 O4 170.7(9) . . . . ?
N C2 C3 O4 -21.3(13) . . . . ?
C2 C3 C4 C3 1.7(12) . . . 3_655 ?
O4 C3 C4 C3 -171.2(6) . . . 3_655 ?
C2 C3 C4 S1 -172.7(5) . . . . ?
O4 C3 C4 S1 14.3(8) . . . . ?
C2 C3 C4 S1 -171.3(6) . . . 3_655 ?
O4 C3 C4 S1 15.8(10) . . . 3_655 ?
C1 C2 N O1N -75.8(9) . . . . ?
C3 C2 N O1N 114.7(9) . . . . ?
C1 C2 N O2S 175.5(7) . . . . ?
C3 C2 N O2S 6.0(8) . . . . ?
C1 C2 N O1S 61.7(9) . . . . ?
C3 C2 N O1S -107.8(10) . . . . ?
N4 C10 N1 C7 -58.8(5) . . . . ?
N4 C10 N1 C5 58.9(5) . . . . ?
N4 C10 N1 Ag2 -177.9(3) . . . . ?
N3 C7 N1 C10 58.6(5) . . . . ?
N3 C7 N1 C5 -58.9(5) . . . . ?
N3 C7 N1 Ag2 175.9(3) . . . . ?
N2 C5 N1 C10 -59.2(5) . . . . ?
N2 C5 N1 C7 58.6(5) . . . . ?
N2 C5 N1 Ag2 -178.3(3) . . . . ?
N1 Ag2 N1 C10 79.6(10) 3 . . . ?
O1W Ag2 N1 C10 -157.0(4) . . . . ?
N1 Ag2 N1 C7 -38.6(11) 3 . . . ?
O1W Ag2 N1 C7 84.9(4) . . . . ?
N1 Ag2 N1 C5 -160.7(7) 3 . . . ?
O1W Ag2 N1 C5 -37.3(4) . . . . ?
N3 C6 N2 C9 -59.0(5) . . . . ?
N3 C6 N2 C5 59.3(5) . . . . ?
N3 C6 N2 Ag1 -174.9(3) . . . 7_545 ?
N4 C9 N2 C6 60.1(5) . . . . ?
N4 C9 N2 C5 -57.9(6) . . . . ?
N4 C9 N2 Ag1 -179.5(3) . . . 7_545 ?
N1 C5 N2 C6 -58.9(5) . . . . ?
N1 C5 N2 C9 58.8(5) . . . . ?
N1 C5 N2 Ag1 175.7(3) . . . 7_545 ?
N4 C8 N3 C6 -57.7(5) . . . . ?
N4 C8 N3 C7 59.9(5) . . . . ?
N4 C8 N3 Ag1 -178.1(3) . . . 4_564 ?
N2 C6 N3 C8 58.3(5) . . . . ?
N2 C6 N3 C7 -59.4(5) . . . . ?
N2 C6 N3 Ag1 -177.8(3) . . . 4_564 ?
N1 C7 N3 C8 -59.1(5) . . . . ?
N1 C7 N3 C6 59.2(5) . . . . ?
N1 C7 N3 Ag1 176.5(3) . . . 4_564 ?
N2 C9 N4 C8 -59.7(5) . . . . ?
N2 C9 N4 C10 57.7(5) . . . . ?
N2 C9 N4 Ag1 177.3(3) . . . . ?
N3 C8 N4 C9 58.7(5) . . . . ?
N3 C8 N4 C10 -59.8(5) . . . . ?
N3 C8 N4 Ag1 -178.5(3) . . . . ?
N1 C10 N4 C9 -58.9(5) . . . . ?
N1 C10 N4 C8 59.1(6) . . . . ?
N1 C10 N4 Ag1 179.8(3) . . . . ?
N2 Ag1 N4 C9 110.6(3) 7 . . . ?
N3 Ag1 N4 C9 -60.0(4) 4_565 . . . ?
O2W Ag1 N4 C9 -156.3(3) . . . . ?
N2 Ag1 N4 C8 -10.8(4) 7 . . . ?
N3 Ag1 N4 C8 178.6(3) 4_565 . . . ?
O2W Ag1 N4 C8 82.3(3) . . . . ?
N2 Ag1 N4 C10 -129.2(3) 7 . . . ?
N3 Ag1 N4 C10 60.2(3) 4_565 . . . ?
O2W Ag1 N4 C10 -36.1(3) . . . . ?
C2 C3 O4 O7 170.1(8) . . . . ?
C4 C3 O4 O7 -18.5(9) . . . . ?
C3 O4 O7 S1 14.7(8) . . . . ?
C3 O4 O7 S1 15.5(7) . . . 3_655 ?
S1 O6 S1 O5 60.5(3) 3_655 . . . ?
S1 O6 S1 O7 177.3(4) 3_655 . . . ?
S1 O6 S1 C4 -70.1(2) 3_655 . . . ?
S1 O6 S1 O7 1.8(3) 3_655 . . 3_655 ?
S1 O5 S1 O6 -60.3(3) 3_655 . . . ?
S1 O5 S1 O7 -175.4(4) 3_655 . . . ?
S1 O5 S1 C4 72.46(19) 3_655 . . . ?
S1 O5 S1 O7 -3.1(2) 3_655 . . 3_655 ?
O4 O7 S1 O6 112.3(6) . . . . ?
S1 O7 S1 O6 -36(5) 3_655 . . . ?
O4 O7 S1 O5 -118.6(6) . . . . ?
S1 O7 S1 O5 93(5) 3_655 . . . ?
O4 O7 S1 C4 -5.4(6) . . . . ?
S1 O7 S1 C4 -153(5) 3_655 . . . ?
C3 C4 S1 S1 3.4(7) 3_655 . . 3_655 ?
C3 C4 S1 S1 177.3(5) . . . 3_655 ?
C3 C4 S1 O6 71.3(8) 3_655 . . . ?
C3 C4 S1 O6 -114.9(5) . . . . ?
S1 C4 S1 O6 67.8(2) 3_655 . . . ?
C3 C4 S1 O5 -66.8(8) 3_655 . . . ?
C3 C4 S1 O5 107.0(5) . . . . ?
S1 C4 S1 O5 -70.25(19) 3_655 . . . ?
C3 C4 S1 O7 -178.6(8) 3_655 . . . ?
C3 C4 S1 O7 -4.8(7) . . . . ?
S1 C4 S1 O7 178.0(4) 3_655 . . . ?
C3 C4 S1 O7 4.8(7) 3_655 . . 3_655 ?
C3 C4 S1 O7 178.6(6) . . . 3_655 ?
S1 C4 S1 O7 1.3(3) 3_655 . . 3_655 ?
